data_7132777
loop_
_publ_author_name
'Barik, Shilpa'
'Sankar, Ganga'
'Biju, Akkattu T.'

_publ_section_title
;
 Enantioselective synthesis of tricyclic oxoquinolines <i>via</i>
 NHC-catalyzed Michael-aldol-lactamization-dehydration cascade.
;
_journal_issue 32
_journal_name_full 'Chemical communications (Cambridge, England)'
_journal_page_first 4290
_journal_page_last 4293
_journal_paper_doi 10.1039/d4cc00502c
_journal_volume 60
_journal_year 2024
_chemical_absolute_configuration rm
_chemical_formula_moiety 'C41 H33 N O7 S'
_chemical_formula_sum 'C41 H33 N O7 S'
_chemical_formula_weight 683.74
_space_group_crystal_system monoclinic
_space_group_IT_number 4
_space_group_name_Hall 'P 2yb'
_space_group_name_H-M_alt 'P 1 21 1'
_atom_sites_solution_hydrogens geom
_audit_creation_method SHELXL-2019/1
_audit_update_record
;
2024-01-04 deposited with the CCDC.	2024-02-28 downloaded from the CCDC.
;
_cell_angle_alpha 90
_cell_angle_beta 94.1920(10)
_cell_angle_gamma 90
_cell_formula_units_Z 2
_cell_length_a 9.1592(3)
_cell_length_b 17.6405(5)
_cell_length_c 10.2784(3)
_cell_measurement_reflns_used 6959
_cell_measurement_temperature 120(2)
_cell_measurement_theta_max 20.04
_cell_measurement_theta_min 2.30
_cell_volume 1656.27(9)
_computing_cell_refinement 'Bruker SAINT'
_computing_data_collection 'Bruker APEX3'
_computing_data_reduction 'Bruker SAINT'
_computing_molecular_graphics 'Bruker SHELXTL'
_computing_publication_material 'Bruker SHELXTL'
_computing_structure_refinement 'SHELXL-2019/1 (Sheldrick, 2019)'
_computing_structure_solution 'SHELXS-97 (Sheldrick 2008)'
_diffrn_ambient_temperature 120(2)
_diffrn_measured_fraction_theta_full 0.998
_diffrn_measured_fraction_theta_max 0.998
_diffrn_measurement_device_type 'Bruker APEX-II CCD'
_diffrn_measurement_method '\f and \w scans'
_diffrn_radiation_type MoK\a
_diffrn_radiation_wavelength 0.71073
_diffrn_reflns_av_R_equivalents 0.0703
_diffrn_reflns_av_unetI/netI 0.0439
_diffrn_reflns_Laue_measured_fraction_full 0.998
_diffrn_reflns_Laue_measured_fraction_max 0.998
_diffrn_reflns_limit_h_max 10
_diffrn_reflns_limit_h_min -10
_diffrn_reflns_limit_k_max 21
_diffrn_reflns_limit_k_min -21
_diffrn_reflns_limit_l_max 12
_diffrn_reflns_limit_l_min -12
_diffrn_reflns_number 48772
_diffrn_reflns_point_group_measured_fraction_full 0.997
_diffrn_reflns_point_group_measured_fraction_max 0.997
_diffrn_reflns_theta_full 25.140
_diffrn_reflns_theta_max 25.140
_diffrn_reflns_theta_min 1.987
_exptl_absorpt_coefficient_mu 0.154
_exptl_crystal_colour colourless
_exptl_crystal_density_diffrn 1.371
_exptl_crystal_description block
_exptl_crystal_F_000 716
_refine_diff_density_max 0.166
_refine_diff_density_min -0.277
_refine_diff_density_rms 0.043
_refine_ls_abs_structure_details
;
 Flack x determined using 2178 quotients [(I+)-(I-)]/[(I+)+(I-)]
 (Parsons, Flack and Wagner, Acta Cryst. B69 (2013) 249-259).
;
_refine_ls_abs_structure_Flack -0.07(4)
_refine_ls_extinction_method none
_refine_ls_goodness_of_fit_ref 1.042
_refine_ls_hydrogen_treatment constr
_refine_ls_matrix_type full
_refine_ls_number_parameters 452
_refine_ls_number_reflns 5903
_refine_ls_number_restraints 1
_refine_ls_restrained_S_all 1.042
_refine_ls_R_factor_all 0.0501
_refine_ls_R_factor_gt 0.0354
_refine_ls_shift/su_max 0.000
_refine_ls_shift/su_mean 0.000
_refine_ls_structure_factor_coef Fsqd
_refine_ls_weighting_details 'w=1/[\s^2^(Fo^2^)+(0.0411P)^2^+0.1247P] where P=(Fo^2^+2Fc^2^)/3'
_refine_ls_weighting_scheme calc
_refine_ls_wR_factor_gt 0.0741
_refine_ls_wR_factor_ref 0.0803
_reflns_Friedel_coverage 0.930
_reflns_Friedel_fraction_full 0.996
_reflns_Friedel_fraction_max 0.996
_reflns_number_gt 5025
_reflns_number_total 5903
_reflns_threshold_expression 'I > 2\s(I)'
_cod_data_source_file d4cc00502c2.cif
_cod_data_source_block GS_GA_43_reduced1_a
_cod_depositor_comments 'Adding full bibliography for 7132777.cif.'
_cod_original_sg_symbol_H-M 'P 21'
_cod_database_code 7132777
_shelx_shelxl_version_number 2019/1
_shelx_space_group_comment
;
The symmetry employed for this shelxl refinement is uniquely defined
by the following loop, which should always be used as a source of
symmetry information in preference to the above space-group names.
They are only intended as comments.
;

loop_
_space_group_symop_operation_xyz
'x, y, z'
'-x, y+1/2, -z'

loop_
_atom_site_label
_atom_site_type_symbol
_atom_site_fract_x
_atom_site_fract_y
_atom_site_fract_z
_atom_site_U_iso_or_equiv
_atom_site_adp_type
_atom_site_occupancy
_atom_site_site_symmetry_order
_atom_site_calc_flag
_atom_site_refinement_flags_posn
_atom_site_refinement_flags_adp
_atom_site_refinement_flags_occupancy
_atom_site_disorder_assembly
_atom_site_disorder_group
S1 S 0.97889(9) 0.25740(5) 0.37254(9) 0.0244(2) Uani 1 1 d . . . . .
O1 O 0.6107(3) 0.69275(13) 0.2586(2) 0.0261(6) Uani 1 1 d . . . . .
O2 O 0.3726(2) 0.57222(13) 0.2678(2) 0.0243(6) Uani 1 1 d . . . . .
O3 O 0.5950(3) 0.62602(14) 0.0698(2) 0.0270(6) Uani 1 1 d . . . . .
O4 O 0.8351(3) 0.34272(13) 0.1650(2) 0.0248(6) Uani 1 1 d . . . . .
O5 O 0.4805(3) 0.51786(14) 0.4477(2) 0.0271(6) Uani 1 1 d . . . . .
O6 O 1.0208(3) 0.23976(13) 0.5062(2) 0.0315(6) Uani 1 1 d . . . . .
O7 O 1.0737(2) 0.23764(13) 0.2742(2) 0.0318(6) Uani 1 1 d . . . . .
N1 N 0.9514(3) 0.35383(16) 0.3690(3) 0.0210(6) Uani 1 1 d . . . . .
C1 C 0.4659(4) 0.80648(19) 0.2124(3) 0.0239(8) Uani 1 1 d . . . . .
C2 C 0.4502(4) 0.8399(2) 0.3333(3) 0.0289(8) Uani 1 1 d . . . . .
H2 H 0.525242 0.834068 0.401298 0.035 Uiso 1 1 calc R U . . .
C3 C 0.3266(4) 0.8815(2) 0.3554(4) 0.0321(9) Uani 1 1 d . . . . .
H3 H 0.317534 0.904633 0.437873 0.039 Uiso 1 1 calc R U . . .
C4 C 0.2165(4) 0.8894(2) 0.2574(3) 0.0304(9) Uani 1 1 d . . . . .
H4 H 0.130450 0.917131 0.272824 0.036 Uiso 1 1 calc R U . . .
C5 C 0.2317(4) 0.8570(2) 0.1368(4) 0.0331(9) Uani 1 1 d . . . . .
H5 H 0.156647 0.863133 0.068742 0.040 Uiso 1 1 calc R U . . .
C6 C 0.3553(4) 0.8157(2) 0.1147(4) 0.0295(9) Uani 1 1 d . . . . .
H6 H 0.364541 0.793306 0.031668 0.035 Uiso 1 1 calc R U . . .
C7 C 0.6028(4) 0.76420(19) 0.1868(4) 0.0283(8) Uani 1 1 d . . . . .
H7A H 0.604122 0.753877 0.092197 0.034 Uiso 1 1 calc R U . . .
H7B H 0.689259 0.795699 0.213666 0.034 Uiso 1 1 calc R U . . .
C8 C 0.6091(4) 0.62878(19) 0.1868(4) 0.0221(8) Uani 1 1 d . . . . .
C9 C 0.6291(4) 0.56075(18) 0.2770(3) 0.0197(8) Uani 1 1 d . . . . .
C10 C 0.6658(4) 0.48654(18) 0.1992(3) 0.0201(8) Uani 1 1 d . . . . .
H10 H 0.709276 0.502191 0.116884 0.024 Uiso 1 1 calc R U . . .
C11 C 0.7849(4) 0.45188(19) 0.2884(3) 0.0192(7) Uani 1 1 d . . . . .
C12 C 0.8333(4) 0.49704(18) 0.3871(3) 0.0190(7) Uani 1 1 d . . . . .
C13 C 0.7570(4) 0.57223(19) 0.3820(3) 0.0211(8) Uani 1 1 d . . . . .
H13A H 0.823366 0.613031 0.356432 0.025 Uiso 1 1 calc R U . . .
H13B H 0.720106 0.585009 0.467457 0.025 Uiso 1 1 calc R U . . .
C14 C 0.4874(4) 0.54793(19) 0.3438(3) 0.0214(8) Uani 1 1 d . . . . .
C15 C 0.2282(4) 0.5554(2) 0.3119(4) 0.0323(9) Uani 1 1 d . . . . .
H15A H 0.216179 0.579814 0.397247 0.039 Uiso 1 1 calc R U . . .
H15B H 0.215102 0.500060 0.321348 0.039 Uiso 1 1 calc R U . . .
C16 C 0.1195(4) 0.5863(2) 0.2103(3) 0.0253(8) Uani 1 1 d . . . . .
C17 C 0.0540(4) 0.5396(2) 0.1140(4) 0.0355(10) Uani 1 1 d . . . . .
H17 H 0.074696 0.486849 0.115304 0.043 Uiso 1 1 calc R U . . .
C18 C -0.0413(4) 0.5695(3) 0.0159(4) 0.0423(11) Uani 1 1 d . . . . .
H18 H -0.085012 0.537302 -0.050115 0.051 Uiso 1 1 calc R U . . .
C19 C -0.0722(4) 0.6459(3) 0.0146(4) 0.0418(11) Uani 1 1 d . . . . .
H19 H -0.136728 0.666410 -0.052984 0.050 Uiso 1 1 calc R U . . .
C20 C -0.0103(4) 0.6929(3) 0.1103(4) 0.0426(11) Uani 1 1 d . . . . .
H20 H -0.033145 0.745391 0.109764 0.051 Uiso 1 1 calc R U . . .
C21 C 0.0854(4) 0.6630(2) 0.2075(4) 0.0368(10) Uani 1 1 d . . . . .
H21 H 0.128432 0.695458 0.273267 0.044 Uiso 1 1 calc R U . . .
C22 C 0.5343(4) 0.43656(19) 0.1631(3) 0.0213(8) Uani 1 1 d . . . . .
C23 C 0.4483(4) 0.4503(2) 0.0484(3) 0.0258(8) Uani 1 1 d . . . . .
H23 H 0.476519 0.488308 -0.010220 0.031 Uiso 1 1 calc R U . . .
C24 C 0.3213(4) 0.4089(2) 0.0192(4) 0.0308(9) Uani 1 1 d . . . . .
H24 H 0.262850 0.418937 -0.059083 0.037 Uiso 1 1 calc R U . . .
C25 C 0.2792(4) 0.3530(2) 0.1032(4) 0.0322(9) Uani 1 1 d . . . . .
H25 H 0.191446 0.325233 0.083803 0.039 Uiso 1 1 calc R U . . .
C26 C 0.3663(4) 0.3382(2) 0.2158(4) 0.0308(9) Uani 1 1 d . . . . .
H26 H 0.339704 0.298979 0.272746 0.037 Uiso 1 1 calc R U . . .
C27 C 0.4916(4) 0.37985(19) 0.2463(3) 0.0254(8) Uani 1 1 d . . . . .
H27 H 0.549354 0.369703 0.324971 0.030 Uiso 1 1 calc R U . . .
C28 C 0.8558(4) 0.38082(19) 0.2635(3) 0.0209(8) Uani 1 1 d . . . . .
C29 C 1.0156(4) 0.40340(19) 0.4667(3) 0.0198(8) Uani 1 1 d . . . . .
C30 C 0.9528(4) 0.47585(19) 0.4774(3) 0.0191(7) Uani 1 1 d . . . . .
C31 C 0.8043(4) 0.21996(19) 0.3347(3) 0.0229(8) Uani 1 1 d . . . . .
C32 C 0.7681(4) 0.1888(2) 0.2129(3) 0.0238(8) Uani 1 1 d . . . . .
H32 H 0.835148 0.190954 0.146723 0.029 Uiso 1 1 calc R U . . .
C33 C 0.6330(4) 0.15437(19) 0.1891(4) 0.0251(8) Uani 1 1 d . . . . .
H33 H 0.607696 0.132907 0.105682 0.030 Uiso 1 1 calc R U . . .
C34 C 0.5336(4) 0.15064(19) 0.2849(4) 0.0261(9) Uani 1 1 d . . . . .
C35 C 0.5720(4) 0.1838(2) 0.4056(4) 0.0270(8) Uani 1 1 d . . . . .
H35 H 0.504169 0.182849 0.471275 0.032 Uiso 1 1 calc R U . . .
C36 C 0.7070(4) 0.21806(19) 0.4318(3) 0.0254(8) Uani 1 1 d . . . . .
H36 H 0.732482 0.239882 0.514861 0.030 Uiso 1 1 calc R U . . .
C37 C 1.1415(4) 0.3849(2) 0.5449(3) 0.0254(8) Uani 1 1 d . . . . .
H37 H 1.187621 0.337156 0.535293 0.030 Uiso 1 1 calc R U . . .
C38 C 1.1984(4) 0.4360(2) 0.6359(4) 0.0280(9) Uani 1 1 d . . . . .
H38 H 1.284217 0.422971 0.688605 0.034 Uiso 1 1 calc R U . . .
C39 C 1.1341(4) 0.5061(2) 0.6528(3) 0.0272(9) Uani 1 1 d . . . . .
H39 H 1.173128 0.539839 0.718479 0.033 Uiso 1 1 calc R U . . .
C40 C 1.0125(4) 0.5262(2) 0.5728(3) 0.0230(8) Uani 1 1 d . . . . .
H40 H 0.968785 0.574517 0.582415 0.028 Uiso 1 1 calc R U . . .
C41 C 0.3900(4) 0.1101(2) 0.2601(4) 0.0318(9) Uani 1 1 d . . . . .
H41A H 0.310443 0.142897 0.285298 0.048 Uiso 1 1 calc R U . . .
H41B H 0.391269 0.063343 0.311545 0.048 Uiso 1 1 calc R U . . .
H41C H 0.374657 0.097710 0.167126 0.048 Uiso 1 1 calc R U . . .

loop_
_atom_site_aniso_label
_atom_site_aniso_U_11
_atom_site_aniso_U_22
_atom_site_aniso_U_33
_atom_site_aniso_U_23
_atom_site_aniso_U_13
_atom_site_aniso_U_12
S1 0.0214(4) 0.0173(4) 0.0337(5) 0.0000(4) -0.0032(4) 0.0019(4)
O1 0.0342(15) 0.0158(12) 0.0288(14) 0.0043(10) 0.0055(11) 0.0029(11)
O2 0.0158(13) 0.0298(14) 0.0278(14) 0.0074(11) 0.0041(11) 0.0008(10)
O3 0.0306(14) 0.0267(14) 0.0233(15) 0.0048(11) 0.0000(11) 0.0007(11)
O4 0.0313(14) 0.0228(13) 0.0201(13) -0.0009(11) 0.0005(11) 0.0029(11)
O5 0.0277(14) 0.0298(15) 0.0241(14) 0.0061(12) 0.0041(11) -0.0007(12)
O6 0.0356(15) 0.0234(15) 0.0331(15) 0.0073(11) -0.0131(12) 0.0013(11)
O7 0.0217(13) 0.0272(15) 0.0467(16) -0.0085(12) 0.0035(12) 0.0019(11)
N1 0.0222(15) 0.0166(14) 0.0238(16) 0.0016(12) -0.0019(12) 0.0025(12)
C1 0.0262(19) 0.0173(18) 0.028(2) 0.0030(15) 0.0045(16) -0.0003(15)
C2 0.027(2) 0.032(2) 0.027(2) 0.0015(17) -0.0019(16) -0.0028(17)
C3 0.036(2) 0.035(2) 0.025(2) -0.0045(17) 0.0039(17) 0.0002(18)
C4 0.029(2) 0.032(2) 0.031(2) -0.0010(17) 0.0040(17) 0.0070(17)
C5 0.031(2) 0.039(2) 0.028(2) 0.0005(18) -0.0040(17) 0.0041(19)
C6 0.035(2) 0.026(2) 0.027(2) -0.0051(16) 0.0028(17) 0.0003(18)
C7 0.033(2) 0.0157(18) 0.037(2) 0.0062(16) 0.0088(16) -0.0011(16)
C8 0.0151(18) 0.0215(19) 0.030(2) 0.0027(16) 0.0019(16) 0.0020(14)
C9 0.0192(18) 0.0181(18) 0.0215(19) 0.0021(14) 0.0002(14) 0.0002(14)
C10 0.0178(18) 0.0196(18) 0.0229(18) 0.0032(15) 0.0027(15) 0.0004(14)
C11 0.0190(18) 0.0188(18) 0.0199(18) 0.0034(14) 0.0017(15) 0.0003(15)
C12 0.0180(18) 0.0173(18) 0.0221(18) 0.0037(14) 0.0047(15) -0.0012(14)
C13 0.0207(18) 0.0182(18) 0.0242(19) -0.0012(15) -0.0002(15) -0.0028(15)
C14 0.0202(19) 0.0193(19) 0.025(2) -0.0035(16) 0.0034(16) 0.0008(15)
C15 0.018(2) 0.042(2) 0.038(2) 0.0121(19) 0.0082(17) -0.0016(17)
C16 0.0180(19) 0.032(2) 0.027(2) 0.0033(16) 0.0058(16) -0.0011(16)
C17 0.026(2) 0.040(2) 0.042(2) -0.0030(19) 0.0069(19) -0.0003(18)
C18 0.025(2) 0.068(3) 0.034(2) -0.009(2) 0.0004(19) -0.010(2)
C19 0.023(2) 0.063(3) 0.039(3) 0.017(2) -0.0005(19) -0.005(2)
C20 0.030(2) 0.042(2) 0.055(3) 0.009(2) -0.005(2) 0.001(2)
C21 0.028(2) 0.040(2) 0.040(2) -0.002(2) -0.0043(19) -0.0022(18)
C22 0.0218(19) 0.0185(18) 0.0236(18) -0.0032(15) 0.0015(15) 0.0022(14)
C23 0.029(2) 0.025(2) 0.0233(19) -0.0023(15) -0.0032(16) 0.0025(17)
C24 0.029(2) 0.034(2) 0.029(2) -0.0089(18) -0.0048(17) 0.0061(18)
C25 0.025(2) 0.027(2) 0.044(2) -0.0130(19) -0.0004(18) 0.0009(17)
C26 0.027(2) 0.024(2) 0.041(2) -0.0033(17) 0.0028(18) -0.0038(16)
C27 0.0240(19) 0.023(2) 0.029(2) 0.0000(16) -0.0007(16) -0.0003(16)
C28 0.0162(18) 0.0218(18) 0.0246(19) 0.0036(16) 0.0010(15) -0.0021(14)
C29 0.0199(19) 0.0220(19) 0.0174(18) 0.0018(14) 0.0012(14) -0.0036(15)
C30 0.0183(18) 0.0183(18) 0.0210(18) 0.0019(14) 0.0032(15) -0.0028(14)
C31 0.0207(19) 0.0170(17) 0.031(2) 0.0045(15) -0.0014(16) 0.0022(15)
C32 0.0228(19) 0.0201(18) 0.028(2) 0.0031(16) 0.0012(16) 0.0048(16)
C33 0.026(2) 0.0219(19) 0.026(2) 0.0027(15) -0.0048(16) 0.0003(16)
C34 0.0228(19) 0.024(2) 0.032(2) 0.0085(16) 0.0008(17) 0.0000(16)
C35 0.030(2) 0.023(2) 0.028(2) 0.0052(16) 0.0031(16) -0.0004(17)
C36 0.031(2) 0.0207(19) 0.024(2) 0.0035(15) -0.0013(16) 0.0011(16)
C37 0.024(2) 0.0239(19) 0.028(2) 0.0001(16) 0.0001(16) 0.0019(16)
C38 0.025(2) 0.029(2) 0.029(2) 0.0022(16) -0.0067(17) -0.0018(16)
C39 0.029(2) 0.026(2) 0.026(2) -0.0018(15) -0.0056(17) -0.0067(16)
C40 0.026(2) 0.0191(18) 0.0245(19) 0.0011(15) 0.0031(16) -0.0018(16)
C41 0.027(2) 0.038(2) 0.030(2) 0.0076(18) -0.0027(17) -0.0073(18)

loop_
_atom_type_symbol
_atom_type_description
_atom_type_scat_dispersion_real
_atom_type_scat_dispersion_imag
_atom_type_scat_source
C C 0.0033 0.0016 'International Tables Vol C Tables 4.2.6.8 and 6.1.1.4'
H H 0.0000 0.0000 'International Tables Vol C Tables 4.2.6.8 and 6.1.1.4'
N N 0.0061 0.0033 'International Tables Vol C Tables 4.2.6.8 and 6.1.1.4'
O O 0.0106 0.0060 'International Tables Vol C Tables 4.2.6.8 and 6.1.1.4'
S S 0.1246 0.1234 'International Tables Vol C Tables 4.2.6.8 and 6.1.1.4'

loop_
_geom_angle_atom_site_label_1
_geom_angle_atom_site_label_2
_geom_angle_atom_site_label_3
_geom_angle
_geom_angle_site_symmetry_1
_geom_angle_site_symmetry_3
_geom_angle_publ_flag
O7 S1 O6 119.55(16) . . ?
O7 S1 N1 108.86(14) . . ?
O6 S1 N1 105.28(14) . . ?
O7 S1 C31 110.21(16) . . ?
O6 S1 C31 107.91(16) . . ?
N1 S1 C31 103.82(15) . . ?
C8 O1 C7 116.6(3) . . ?
C14 O2 C15 116.5(3) . . ?
C28 N1 C29 122.0(3) . . ?
C28 N1 S1 115.3(2) . . ?
C29 N1 S1 122.6(2) . . ?
C6 C1 C2 118.7(3) . . ?
C6 C1 C7 120.6(3) . . ?
C2 C1 C7 120.7(3) . . ?
C3 C2 C1 120.8(3) . . ?
C4 C3 C2 119.9(3) . . ?
C3 C4 C5 119.8(3) . . ?
C6 C5 C4 120.3(3) . . ?
C5 C6 C1 120.6(3) . . ?
O1 C7 C1 110.6(3) . . ?
O3 C8 O1 125.4(3) . . ?
O3 C8 C9 125.4(3) . . ?
O1 C8 C9 109.3(3) . . ?
C8 C9 C14 108.8(3) . . ?
C8 C9 C13 111.9(3) . . ?
C14 C9 C13 109.3(3) . . ?
C8 C9 C10 111.4(3) . . ?
C14 C9 C10 108.8(3) . . ?
C13 C9 C10 106.4(3) . . ?
C11 C10 C22 116.2(3) . . ?
C11 C10 C9 101.5(3) . . ?
C22 C10 C9 114.3(3) . . ?
C12 C11 C28 121.5(3) . . ?
C12 C11 C10 113.9(3) . . ?
C28 C11 C10 124.1(3) . . ?
C11 C12 C30 122.0(3) . . ?
C11 C12 C13 111.9(3) . . ?
C30 C12 C13 125.9(3) . . ?
C12 C13 C9 103.6(3) . . ?
O5 C14 O2 125.0(3) . . ?
O5 C14 C9 124.6(3) . . ?
O2 C14 C9 110.4(3) . . ?
O2 C15 C16 106.4(3) . . ?
C21 C16 C17 118.6(4) . . ?
C21 C16 C15 120.6(3) . . ?
C17 C16 C15 120.9(3) . . ?
C18 C17 C16 120.5(4) . . ?
C19 C18 C17 119.7(4) . . ?
C20 C19 C18 120.6(4) . . ?
C19 C20 C21 119.5(4) . . ?
C20 C21 C16 121.1(4) . . ?
C23 C22 C27 118.7(3) . . ?
C23 C22 C10 119.8(3) . . ?
C27 C22 C10 121.4(3) . . ?
C24 C23 C22 120.4(3) . . ?
C25 C24 C23 120.5(3) . . ?
C26 C25 C24 119.1(4) . . ?
C27 C26 C25 120.7(4) . . ?
C26 C27 C22 120.6(3) . . ?
O4 C28 N1 119.8(3) . . ?
O4 C28 C11 125.6(3) . . ?
N1 C28 C11 114.5(3) . . ?
C37 C29 C30 119.5(3) . . ?
C37 C29 N1 122.9(3) . . ?
C30 C29 N1 117.5(3) . . ?
C40 C30 C29 119.3(3) . . ?
C40 C30 C12 121.9(3) . . ?
C29 C30 C12 118.9(3) . . ?
C32 C31 C36 121.1(3) . . ?
C32 C31 S1 120.4(3) . . ?
C36 C31 S1 118.4(3) . . ?
C33 C32 C31 119.1(3) . . ?
C32 C33 C34 121.2(3) . . ?
C33 C34 C35 118.4(3) . . ?
C33 C34 C41 120.8(3) . . ?
C35 C34 C41 120.7(3) . . ?
C36 C35 C34 121.3(3) . . ?
C35 C36 C31 118.9(3) . . ?
C38 C37 C29 119.6(3) . . ?
C37 C38 C39 121.9(3) . . ?
C40 C39 C38 119.0(3) . . ?
C39 C40 C30 120.6(3) . . ?

loop_
_geom_bond_atom_site_label_1
_geom_bond_atom_site_label_2
_geom_bond_distance
_geom_bond_site_symmetry_2
_geom_bond_publ_flag
S1 O7 1.423(3) . ?
S1 O6 1.433(2) . ?
S1 N1 1.720(3) . ?
S1 C31 1.747(3) . ?
O1 C8 1.348(4) . ?
O1 C7 1.460(4) . ?
O2 C14 1.334(4) . ?
O2 C15 1.460(4) . ?
O3 C8 1.200(4) . ?
O4 C28 1.219(4) . ?
O5 C14 1.198(4) . ?
N1 C28 1.424(4) . ?
N1 C29 1.426(4) . ?
C1 C6 1.382(5) . ?
C1 C2 1.392(5) . ?
C1 C7 1.499(5) . ?
C2 C3 1.381(5) . ?
C3 C4 1.379(5) . ?
C4 C5 1.382(5) . ?
C5 C6 1.379(5) . ?
C8 C9 1.520(5) . ?
C9 C14 1.529(5) . ?
C9 C13 1.546(5) . ?
C9 C10 1.583(5) . ?
C10 C11 1.503(5) . ?
C10 C22 1.516(5) . ?
C11 C12 1.339(5) . ?
C11 C28 1.443(5) . ?
C12 C30 1.433(5) . ?
C12 C13 1.498(5) . ?
C15 C16 1.492(5) . ?
C16 C21 1.387(5) . ?
C16 C17 1.390(5) . ?
C17 C18 1.388(6) . ?
C18 C19 1.378(6) . ?
C19 C20 1.376(6) . ?
C20 C21 1.384(5) . ?
C22 C23 1.390(5) . ?
C22 C27 1.391(5) . ?
C23 C24 1.388(5) . ?
C24 C25 1.383(6) . ?
C25 C26 1.382(5) . ?
C26 C27 1.379(5) . ?
C29 C37 1.395(5) . ?
C29 C30 1.409(5) . ?
C30 C40 1.403(5) . ?
C31 C32 1.385(5) . ?
C31 C36 1.386(5) . ?
C32 C33 1.384(5) . ?
C33 C34 1.391(5) . ?
C34 C35 1.393(5) . ?
C34 C41 1.502(5) . ?
C35 C36 1.385(5) . ?
C37 C38 1.375(5) . ?
C38 C39 1.386(5) . ?
C39 C40 1.382(5) . ?
